data_7109441
loop_
_publ_author_name
'Takashi Otani'
'Takao Saito'
'Ryota Sakamoto'
'Hiroyuki Osada'
'Akihito Hirahara'
'Naoki Furukawa'
'Noriki Kutsumura'
'Tsukasa Matsuo'
'Kohei Tamao'

_publ_section_title
;
 Intramolecular [2+2+2] cycloaddition of
 bis(propargylphenyl)carbodiimides: synthesis of L-shaped pi-extended
 compounds with pyrrolo[1,2-a][1,8]naphthyridine corner units
;
_journal_name_full Chem.Commun.
_journal_page_first 6206
_journal_paper_doi 10.1039/c3cc42792g
_journal_volume 49
_journal_year 2013
_chemical_formula_moiety 'C25 H18 N2 '
_chemical_formula_sum 'C25 H18 N2'
_chemical_formula_weight 346.43
_space_group_IT_number 2
_symmetry_cell_setting triclinic
_symmetry_Int_Tables_number 2
_symmetry_space_group_name_Hall '-P 1'
_symmetry_space_group_name_H-M 'P -1'
_cell_angle_alpha 76.717(4)
_cell_angle_beta 87.166(5)
_cell_angle_gamma 83.238(5)
_cell_formula_units_Z 4
_cell_length_a 8.4955(15)
_cell_length_b 11.1198(19)
_cell_length_c 19.241(3)
_cell_measurement_reflns_used 4312
_cell_measurement_temperature 113.1
_cell_measurement_theta_max 27.5
_cell_measurement_theta_min 3.2
_cell_volume 1756.3(5)
_computing_cell_refinement CrystalClear
_computing_data_collection CrystalClear
_computing_data_reduction CrystalStructure
_computing_publication_material 'CrystalStructure 3.8'
_computing_structure_refinement SHELXL
_computing_structure_solution SIR97
_diffrn_ambient_temperature 113.1
_diffrn_detector_area_resol_mean 7.31
_diffrn_measured_fraction_theta_full 0.994
_diffrn_measured_fraction_theta_max 0.994
_diffrn_measurement_device_type 'Rigaku Saturn'
_diffrn_measurement_method \w
_diffrn_radiation_type 'Mo K\a'
_diffrn_radiation_wavelength 0.71075
_diffrn_reflns_av_R_equivalents 0.050
_diffrn_reflns_limit_h_max 11
_diffrn_reflns_limit_h_min -11
_diffrn_reflns_limit_k_max 14
_diffrn_reflns_limit_k_min -14
_diffrn_reflns_limit_l_max 24
_diffrn_reflns_limit_l_min -24
_diffrn_reflns_number 21415
_diffrn_reflns_theta_full 27.46
_diffrn_reflns_theta_max 27.46
_exptl_absorpt_coefficient_mu 0.077
_exptl_absorpt_correction_T_max 0.985
_exptl_absorpt_correction_T_min 0.910
_exptl_absorpt_correction_type multi-scan
_exptl_absorpt_process_details 'Jacobson, R. (1998) Private communication'
_exptl_crystal_colour brownish-red
_exptl_crystal_density_diffrn 1.310
_exptl_crystal_density_method 'not measured'
_exptl_crystal_description prism
_exptl_crystal_F_000 728.00
_exptl_crystal_size_max 0.20
_exptl_crystal_size_mid 0.15
_exptl_crystal_size_min 0.05
_refine_diff_density_max 0.57
_refine_diff_density_min -0.56
_refine_ls_extinction_method none
_refine_ls_goodness_of_fit_ref 1.093
_refine_ls_hydrogen_treatment refall
_refine_ls_number_parameters 488
_refine_ls_number_reflns 7983
_refine_ls_R_factor_gt 0.0699
_refine_ls_shift/su_max 0.0000
_refine_ls_structure_factor_coef Fsqd
_refine_ls_weighting_details 'w = 1/[\s^2^(Fo^2^)+(0.0784P)^2^+1.3675P] where P=(Fo^2^+2Fc^2^)/3'
_refine_ls_weighting_scheme calc
_refine_ls_wR_factor_ref 0.1899
_reflns_number_gt 6388
_reflns_number_total 7983
_reflns_threshold_expression F^2^>2.0\s(F^2^)
_cod_data_source_file c3cc42792g.txt
_cod_data_source_block '__collect'
_cod_original_formula_sum 'C25 H18 N2 '
_cod_database_code 7109441

loop_
_symmetry_equiv_pos_site_id
_symmetry_equiv_pos_as_xyz
1 +X,+Y,+Z
2 -X,-Y,-Z

loop_
_atom_site_label
_atom_site_type_symbol
_atom_site_fract_x
_atom_site_fract_y
_atom_site_fract_z
_atom_site_U_iso_or_equiv
_atom_site_adp_type
_atom_site_occupancy
_atom_site_symmetry_multiplicity
_atom_site_calc_flag
_atom_site_refinement_flags
N(1) N 0.6291(2) 0.15568(16) 0.55416(9) 0.0220(3) Uani 1.00 1 d .
N(2) N 0.8065(2) -0.00756(16) 0.61002(9) 0.0226(3) Uani 1.00 1 d .
N(3) N 0.8567(2) 0.35839(16) 0.95295(9) 0.0221(3) Uani 1.00 1 d .
N(4) N 0.6899(2) 0.39740(16) 1.04523(9) 0.0230(3) Uani 1.00 1 d .
C(1) C 0.7205(2) 0.05387(18) 0.55000(11) 0.0212(4) Uani 1.00 1 d .
C(2) C 0.5437(2) 0.21765(19) 0.49444(11) 0.0214(4) Uani 1.00 1 d .
C(3) C 0.4500(2) 0.3282(2) 0.49630(11) 0.0247(4) Uani 1.00 1 d .
C(4) C 0.3617(2) 0.3934(2) 0.43750(12) 0.0257(4) Uani 1.00 1 d .
C(5) C 0.2690(2) 0.5090(2) 0.43769(13) 0.0315(5) Uani 1.00 1 d .
C(6) C 0.1875(2) 0.5728(2) 0.37857(14) 0.0371(5) Uani 1.00 1 d .
C(7) C 0.1901(2) 0.5247(2) 0.31637(14) 0.0387(5) Uani 1.00 1 d .
C(8) C 0.2748(2) 0.4135(2) 0.31461(13) 0.0332(5) Uani 1.00 1 d .
C(9) C 0.3663(2) 0.3450(2) 0.37398(11) 0.0259(4) Uani 1.00 1 d .
C(10) C 0.4606(2) 0.2346(2) 0.37228(11) 0.0258(4) Uani 1.00 1 d .
C(11) C 0.5512(2) 0.17061(19) 0.43076(11) 0.0230(4) Uani 1.00 1 d .
C(12) C 0.6526(2) 0.06000(19) 0.42986(11) 0.0241(4) Uani 1.00 1 d .
C(13) C 0.7405(2) -0.00054(19) 0.48814(11) 0.0224(4) Uani 1.00 1 d .
C(14) C 0.8471(2) -0.11394(19) 0.48910(12) 0.0250(4) Uani 1.00 1 d .
C(15) C 0.9304(2) -0.16884(19) 0.54842(12) 0.0256(4) Uani 1.00 1 d .
C(16) C 0.9121(2) -0.11553(19) 0.61035(12) 0.0254(4) Uani 1.00 1 d .
C(17) C 0.9822(2) -0.1523(2) 0.67522(12) 0.0316(5) Uani 1.00 1 d .
C(18) C 0.9216(2) -0.0678(2) 0.71779(12) 0.0288(4) Uani 1.00 1 d .
C(19) C 0.9526(3) -0.0588(2) 0.78763(12) 0.0334(5) Uani 1.00 1 d .
C(20) C 0.8732(3) 0.0365(2) 0.81417(12) 0.0365(5) Uani 1.00 1 d .
C(21) C 0.7650(2) 0.1258(2) 0.77244(12) 0.0335(5) Uani 1.00 1 d .
C(22) C 0.7326(2) 0.1205(2) 0.70294(11) 0.0281(4) Uani 1.00 1 d .
C(23) C 0.8109(2) 0.0229(2) 0.67674(11) 0.0241(4) Uani 1.00 1 d .
C(24) C 1.0431(2) -0.2861(2) 0.55547(13) 0.0324(5) Uani 1.00 1 d .
C(25) C 0.8580(2) -0.1651(2) 0.42268(12) 0.0331(5) Uani 1.00 1 d .
C(26) C 0.7866(2) 0.44021(19) 0.98676(11) 0.0220(4) Uani 1.00 1 d .
C(27) C 0.9560(2) 0.39945(19) 0.89571(10) 0.0211(4) Uani 1.00 1 d .
C(28) C 1.0290(2) 0.31419(19) 0.85823(11) 0.0234(4) Uani 1.00 1 d .
C(29) C 1.1355(2) 0.34956(19) 0.80144(11) 0.0229(4) Uani 1.00 1 d .
C(30) C 1.2114(2) 0.2637(2) 0.76203(11) 0.0278(4) Uani 1.00 1 d .
C(31) C 1.3199(2) 0.2999(2) 0.70917(12) 0.0320(5) Uani 1.00 1 d .
C(32) C 1.3583(2) 0.4237(2) 0.69117(12) 0.0332(5) Uani 1.00 1 d .
C(33) C 1.2860(2) 0.5099(2) 0.72607(11) 0.0289(4) Uani 1.00 1 d .
C(34) C 1.1715(2) 0.47649(19) 0.78215(11) 0.0237(4) Uani 1.00 1 d .
C(35) C 1.0957(2) 0.5622(2) 0.81913(11) 0.0245(4) Uani 1.00 1 d .
C(36) C 0.9863(2) 0.52704(19) 0.87469(11) 0.0229(4) Uani 1.00 1 d .
C(37) C 0.9042(2) 0.61147(19) 0.91269(11) 0.0229(4) Uani 1.00 1 d .
C(38) C 0.8016(2) 0.57253(19) 0.96826(11) 0.0228(4) Uani 1.00 1 d .
C(39) C 0.7099(2) 0.6570(2) 1.00733(11) 0.0256(4) Uani 1.00 1 d .
C(40) C 0.6088(2) 0.6105(2) 1.06127(11) 0.0264(4) Uani 1.00 1 d .
C(41) C 0.5968(2) 0.4786(2) 1.08122(11) 0.0253(4) Uani 1.00 1 d .
C(42) C 0.5102(2) 0.4095(2) 1.13445(12) 0.0309(5) Uani 1.00 1 d .
C(43) C 0.5501(2) 0.2815(2) 1.13369(11) 0.0286(4) Uani 1.00 1 d .
C(44) C 0.5015(2) 0.1705(2) 1.17546(12) 0.0347(5) Uani 1.00 1 d .
C(45) C 0.5668(3) 0.0584(2) 1.16223(13) 0.0369(5) Uani 1.00 1 d .
C(46) C 0.6801(2) 0.0538(2) 1.10689(13) 0.0344(5) Uani 1.00 1 d .
C(47) C 0.7290(2) 0.1618(2) 1.06346(12) 0.0285(4) Uani 1.00 1 d .
C(48) C 0.6637(2) 0.2745(2) 1.07781(11) 0.0250(4) Uani 1.00 1 d .
C(49) C 0.5069(2) 0.6885(2) 1.10445(12) 0.0316(5) Uani 1.00 1 d .
C(50) C 0.7337(2) 0.7925(2) 0.98475(13) 0.0317(5) Uani 1.00 1 d .
H(3) H 0.4461 0.3598 0.5383 0.030 Uiso 1.00 1 c R
H(6) H 0.1283 0.6506 0.3792 0.045 Uiso 1.00 1 c R
H(7) H 0.1327 0.5701 0.2758 0.046 Uiso 1.00 1 c R
H(8) H 0.2730 0.3809 0.2732 0.040 Uiso 1.00 1 c R
H(10) H 0.4636 0.2021 0.3306 0.031 Uiso 1.00 1 c R
H(12) H 0.6598 0.0273 0.3882 0.029 Uiso 1.00 1 c R
H(17) H 1.0585 -0.2223 0.6895 0.038 Uiso 1.00 1 c R
H(19) H 1.0274 -0.1178 0.8159 0.040 Uiso 1.00 1 c R
H(20) H 0.8918 0.0421 0.8616 0.044 Uiso 1.00 1 c R
H(21) H 0.7126 0.1913 0.7920 0.040 Uiso 1.00 1 c R
H(22) H 0.6597 0.1814 0.6746 0.034 Uiso 1.00 1 c R
H(24A) H 1.0891 -0.3080 0.6030 0.039 Uiso 1.00 1 c R
H(24B) H 1.1279 -0.2727 0.5190 0.039 Uiso 1.00 1 c R
H(24C) H 0.9854 -0.3539 0.5489 0.039 Uiso 1.00 1 c R
H(25A) H 0.7886 -0.1112 0.3863 0.040 Uiso 1.00 1 c R
H(25B) H 0.8246 -0.2490 0.4343 0.040 Uiso 1.00 1 c R
H(25C) H 0.9677 -0.1685 0.4043 0.040 Uiso 1.00 1 c R
H(28) H 1.0061 0.2303 0.8715 0.028 Uiso 1.00 1 c R
H(30) H 1.1859 0.1804 0.7728 0.033 Uiso 1.00 1 c R
H(31) H 1.3704 0.2412 0.6841 0.038 Uiso 1.00 1 c R
H(32) H 1.4352 0.4471 0.6545 0.040 Uiso 1.00 1 c R
H(33) H 1.3119 0.5930 0.7129 0.035 Uiso 1.00 1 c R
H(35) H 1.1189 0.6461 0.8063 0.029 Uiso 1.00 1 c R
H(37) H 0.9208 0.6968 0.8993 0.027 Uiso 1.00 1 c R
H(42) H 0.4365 0.4413 1.1663 0.037 Uiso 1.00 1 c R
H(44) H 0.4240 0.1727 1.2126 0.042 Uiso 1.00 1 c R
H(45) H 0.5349 -0.0168 1.1909 0.044 Uiso 1.00 1 c R
H(46) H 0.7241 -0.0246 1.0990 0.041 Uiso 1.00 1 c R
H(47) H 0.8041 0.1588 1.0255 0.034 Uiso 1.00 1 c R
H(49A) H 0.4437 0.6350 1.1399 0.038 Uiso 1.00 1 c R
H(49B) H 0.4360 0.7508 1.0726 0.038 Uiso 1.00 1 c R
H(49C) H 0.5747 0.7305 1.1288 0.038 Uiso 1.00 1 c R
H(50A) H 0.8119 0.8047 0.9453 0.038 Uiso 1.00 1 c R
H(50B) H 0.7720 0.8198 1.0252 0.038 Uiso 1.00 1 c R
H(50C) H 0.6328 0.8412 0.9691 0.038 Uiso 1.00 1 c R
H(5) H 0.2638 0.5419 0.4793 0.038 Uiso 1.00 1 c R

loop_
_atom_site_aniso_label
_atom_site_aniso_U_11
_atom_site_aniso_U_22
_atom_site_aniso_U_33
_atom_site_aniso_U_12
_atom_site_aniso_U_13
_atom_site_aniso_U_23
N(1) 0.0210(8) 0.0236(8) 0.0215(8) -0.0040(6) 0.0001(6) -0.0050(6)
N(2) 0.0205(8) 0.0239(8) 0.0227(8) -0.0031(6) 0.0016(6) -0.0041(6)
N(3) 0.0202(8) 0.0231(8) 0.0231(8) -0.0046(6) -0.0029(6) -0.0041(6)
N(4) 0.0199(8) 0.0275(9) 0.0225(8) -0.0046(6) -0.0018(6) -0.0066(6)
C(1) 0.0185(9) 0.0220(9) 0.0235(9) -0.0055(7) 0.0030(7) -0.0046(7)
C(2) 0.0185(9) 0.0234(10) 0.0225(9) -0.0068(7) 0.0012(7) -0.0038(7)
C(3) 0.0211(9) 0.0273(10) 0.0275(10) -0.0062(8) 0.0021(8) -0.0081(8)
C(4) 0.0187(9) 0.0266(10) 0.0311(11) -0.0069(8) 0.0029(8) -0.0033(8)
C(5) 0.0224(10) 0.0299(11) 0.0414(13) -0.0033(8) 0.0009(9) -0.0065(9)
C(6) 0.0246(11) 0.0299(12) 0.0520(15) -0.0000(9) -0.0007(10) -0.0007(10)
C(7) 0.0255(11) 0.0413(14) 0.0419(13) -0.0036(10) -0.0072(10) 0.0070(10)
C(8) 0.0266(11) 0.0388(13) 0.0320(11) -0.0093(9) -0.0019(9) -0.0003(9)
C(9) 0.0211(9) 0.0297(11) 0.0264(10) -0.0088(8) 0.0009(8) -0.0022(8)
C(10) 0.0235(10) 0.0319(11) 0.0230(10) -0.0091(8) 0.0001(8) -0.0053(8)
C(11) 0.0194(9) 0.0261(10) 0.0236(9) -0.0066(8) 0.0027(7) -0.0048(7)
C(12) 0.0242(10) 0.0273(10) 0.0233(9) -0.0079(8) 0.0046(8) -0.0093(8)
C(13) 0.0199(9) 0.0224(10) 0.0258(10) -0.0061(7) 0.0058(7) -0.0065(7)
C(14) 0.0225(10) 0.0221(10) 0.0313(10) -0.0058(8) 0.0081(8) -0.0082(8)
C(15) 0.0217(9) 0.0216(10) 0.0330(11) -0.0043(8) 0.0052(8) -0.0055(8)
C(16) 0.0216(9) 0.0223(10) 0.0305(11) -0.0034(8) 0.0017(8) -0.0020(8)
C(17) 0.0299(11) 0.0269(11) 0.0353(12) -0.0033(9) -0.0041(9) -0.0005(9)
C(18) 0.0290(11) 0.0267(11) 0.0291(11) -0.0102(8) -0.0031(8) 0.0009(8)
C(19) 0.0435(13) 0.0283(11) 0.0276(11) -0.0130(10) -0.0079(9) 0.0015(8)
C(20) 0.0497(14) 0.0374(13) 0.0246(11) -0.0209(11) -0.0047(10) -0.0025(9)
C(21) 0.0393(13) 0.0345(12) 0.0294(11) -0.0123(10) 0.0037(9) -0.0097(9)
C(22) 0.0275(10) 0.0314(11) 0.0262(10) -0.0086(8) 0.0029(8) -0.0065(8)
C(23) 0.0236(10) 0.0280(10) 0.0217(9) -0.0105(8) 0.0015(7) -0.0039(8)
C(24) 0.0278(11) 0.0254(11) 0.0421(13) -0.0002(9) 0.0040(9) -0.0060(9)
C(25) 0.0379(12) 0.0302(12) 0.0324(12) -0.0029(9) 0.0079(9) -0.0117(9)
C(26) 0.0170(9) 0.0283(10) 0.0215(9) -0.0051(7) -0.0055(7) -0.0048(7)
C(27) 0.0177(9) 0.0245(10) 0.0204(9) -0.0049(7) -0.0038(7) -0.0017(7)
C(28) 0.0248(10) 0.0229(10) 0.0226(9) -0.0057(8) -0.0032(7) -0.0031(7)
C(29) 0.0197(9) 0.0281(10) 0.0215(9) -0.0038(7) -0.0043(7) -0.0050(7)
C(30) 0.0280(10) 0.0304(11) 0.0263(10) -0.0044(8) -0.0032(8) -0.0077(8)
C(31) 0.0295(11) 0.0435(13) 0.0265(11) -0.0044(9) -0.0009(8) -0.0149(9)
C(32) 0.0283(11) 0.0488(14) 0.0243(10) -0.0127(10) 0.0036(8) -0.0089(9)
C(33) 0.0284(11) 0.0333(12) 0.0246(10) -0.0098(9) -0.0017(8) -0.0025(8)
C(34) 0.0207(9) 0.0272(10) 0.0220(9) -0.0049(8) -0.0050(7) -0.0008(7)
C(35) 0.0239(10) 0.0251(10) 0.0241(10) -0.0073(8) -0.0043(8) -0.0016(8)
C(36) 0.0209(9) 0.0242(10) 0.0236(9) -0.0041(7) -0.0059(7) -0.0032(7)
C(37) 0.0222(9) 0.0204(9) 0.0256(10) -0.0034(7) -0.0065(7) -0.0025(7)
C(38) 0.0201(9) 0.0251(10) 0.0239(9) -0.0028(7) -0.0060(7) -0.0057(7)
C(39) 0.0241(10) 0.0272(10) 0.0275(10) -0.0004(8) -0.0083(8) -0.0099(8)
C(40) 0.0206(9) 0.0342(11) 0.0278(10) -0.0011(8) -0.0077(8) -0.0133(8)
C(41) 0.0197(9) 0.0355(11) 0.0236(10) -0.0042(8) -0.0038(7) -0.0111(8)
C(42) 0.0225(10) 0.0473(14) 0.0262(10) -0.0083(9) 0.0001(8) -0.0132(9)
C(43) 0.0242(10) 0.0419(13) 0.0217(10) -0.0106(9) -0.0030(8) -0.0074(8)
C(44) 0.0316(12) 0.0509(15) 0.0231(10) -0.0173(10) 0.0025(9) -0.0054(9)
C(45) 0.0378(13) 0.0429(14) 0.0283(11) -0.0185(11) -0.0024(9) 0.0029(9)
C(46) 0.0365(12) 0.0323(12) 0.0326(12) -0.0091(10) -0.0036(9) -0.0003(9)
C(47) 0.0285(11) 0.0326(11) 0.0241(10) -0.0081(9) -0.0027(8) -0.0029(8)
C(48) 0.0231(10) 0.0316(11) 0.0203(9) -0.0101(8) -0.0041(7) -0.0017(8)
C(49) 0.0252(10) 0.0404(13) 0.0328(11) -0.0012(9) -0.0014(9) -0.0169(9)
C(50) 0.0333(12) 0.0296(11) 0.0334(11) 0.0003(9) -0.0051(9) -0.0106(9)

loop_
_atom_type_symbol
_atom_type_description
_atom_type_scat_dispersion_real
_atom_type_scat_dispersion_imag
_atom_type_scat_source
C C 0.003 0.002
;
International Tables for Crystallography
(1992, Vol. C, Tables 4.2.6.8 and 6.1.1.4)
;
H H 0.000 0.000
;
International Tables for Crystallography
(1992, Vol. C, Table 6.1.1.4)
;
N N 0.006 0.003
;
International Tables for Crystallography
(1992, Vol. C, Tables 4.2.6.8 and 6.1.1.4)
;

loop_
_geom_angle_atom_site_label_1
_geom_angle_atom_site_label_2
_geom_angle_atom_site_label_3
_geom_angle
_geom_angle_publ_flag
C(1) N(1) C(2) 117.76(19) yes
C(1) N(2) C(16) 121.95(18) yes
C(1) N(2) C(23) 129.42(17) yes
C(16) N(2) C(23) 108.61(16) yes
C(26) N(3) C(27) 118.03(17) yes
C(26) N(4) C(41) 122.23(17) yes
C(26) N(4) C(48) 128.91(18) yes
C(41) N(4) C(48) 108.86(16) yes
N(1) C(1) N(2) 117.47(19) yes
N(1) C(1) C(13) 125.70(17) yes
N(2) C(1) C(13) 116.83(16) yes
N(1) C(2) C(3) 119.1(2) yes
N(1) C(2) C(11) 121.39(17) yes
C(3) C(2) C(11) 119.46(17) yes
C(2) C(3) C(4) 121.1(2) yes
C(3) C(4) C(5) 121.8(2) yes
C(3) C(4) C(9) 119.55(19) yes
C(5) C(4) C(9) 118.64(19) yes
C(4) C(5) C(6) 120.6(2) yes
C(5) C(6) C(7) 120.9(2) yes
C(6) C(7) C(8) 120.2(2) yes
C(7) C(8) C(9) 121.1(2) yes
C(4) C(9) C(8) 118.46(19) yes
C(4) C(9) C(10) 119.15(18) yes
C(8) C(9) C(10) 122.4(2) yes
C(9) C(10) C(11) 121.2(2) yes
C(2) C(11) C(10) 119.54(18) yes
C(2) C(11) C(12) 117.90(17) yes
C(10) C(11) C(12) 122.6(2) yes
C(11) C(12) C(13) 121.2(2) yes
C(1) C(13) C(12) 116.06(18) yes
C(1) C(13) C(14) 121.14(17) yes
C(12) C(13) C(14) 122.8(2) yes
C(13) C(14) C(15) 119.7(2) yes
C(13) C(14) C(25) 117.40(18) yes
C(15) C(14) C(25) 122.89(19) yes
C(14) C(15) C(16) 119.77(18) yes
C(14) C(15) C(24) 124.2(2) yes
C(16) C(15) C(24) 116.00(18) yes
N(2) C(16) C(15) 120.57(18) yes
N(2) C(16) C(17) 108.7(2) yes
C(15) C(16) C(17) 130.75(19) yes
C(16) C(17) C(18) 108.24(18) yes
C(17) C(18) C(19) 133.05(19) yes
C(17) C(18) C(23) 108.0(2) yes
C(19) C(18) C(23) 119.0(2) yes
C(18) C(19) C(20) 119.0(2) yes
C(19) C(20) C(21) 121.1(2) yes
C(20) C(21) C(22) 121.5(2) yes
C(21) C(22) C(23) 117.35(19) yes
N(2) C(23) C(18) 106.50(18) yes
N(2) C(23) C(22) 131.36(17) yes
C(18) C(23) C(22) 122.1(2) yes
N(3) C(26) N(4) 117.52(18) yes
N(3) C(26) C(38) 125.47(18) yes
N(4) C(26) C(38) 117.01(18) yes
N(3) C(27) C(28) 118.81(18) yes
N(3) C(27) C(36) 121.52(18) yes
C(28) C(27) C(36) 119.67(17) yes
C(27) C(28) C(29) 121.32(19) yes
C(28) C(29) C(30) 122.27(19) yes
C(28) C(29) C(34) 119.16(19) yes
C(30) C(29) C(34) 118.56(18) yes
C(29) C(30) C(31) 120.7(2) yes
C(30) C(31) C(32) 120.9(2) yes
C(31) C(32) C(33) 120.6(2) yes
C(32) C(33) C(34) 120.8(2) yes
C(29) C(34) C(33) 118.47(19) yes
C(29) C(34) C(35) 119.26(18) yes
C(33) C(34) C(35) 122.26(19) yes
C(34) C(35) C(36) 121.33(19) yes
C(27) C(36) C(35) 119.17(19) yes
C(27) C(36) C(37) 117.61(17) yes
C(35) C(36) C(37) 123.22(19) yes
C(36) C(37) C(38) 121.40(19) yes
C(26) C(38) C(37) 115.87(19) yes
C(26) C(38) C(39) 120.82(17) yes
C(37) C(38) C(39) 123.31(19) yes
C(38) C(39) C(40) 119.41(19) yes
C(38) C(39) C(50) 117.13(17) yes
C(40) C(39) C(50) 123.5(2) yes
C(39) C(40) C(41) 120.0(2) yes
C(39) C(40) C(49) 124.1(2) yes
C(41) C(40) C(49) 115.88(17) yes
N(4) C(41) C(40) 120.25(17) yes
N(4) C(41) C(42) 108.61(19) yes
C(40) C(41) C(42) 131.1(2) yes
C(41) C(42) C(43) 108.1(2) yes
C(42) C(43) C(44) 133.6(2) yes
C(42) C(43) C(48) 107.89(18) yes
C(44) C(43) C(48) 118.5(2) yes
C(43) C(44) C(45) 119.6(2) yes
C(44) C(45) C(46) 120.8(2) yes
C(45) C(46) C(47) 121.3(2) yes
C(46) C(47) C(48) 117.4(2) yes
N(4) C(48) C(43) 106.52(18) yes
N(4) C(48) C(47) 131.14(19) yes
C(43) C(48) C(47) 122.34(19) yes
C(2) C(3) H(3) 119.5 no
C(4) C(3) H(3) 119.5 no
C(4) C(5) H(5) 119.7 no
C(6) C(5) H(5) 119.7 no
C(5) C(6) H(6) 119.5 no
C(7) C(6) H(6) 119.5 no
C(6) C(7) H(7) 119.9 no
C(8) C(7) H(7) 119.9 no
C(7) C(8) H(8) 119.4 no
C(9) C(8) H(8) 119.4 no
C(9) C(10) H(10) 119.4 no
C(11) C(10) H(10) 119.4 no
C(11) C(12) H(12) 119.4 no
C(13) C(12) H(12) 119.4 no
C(16) C(17) H(17) 125.9 no
C(18) C(17) H(17) 125.9 no
C(18) C(19) H(19) 120.5 no
C(20) C(19) H(19) 120.5 no
C(19) C(20) H(20) 119.5 no
C(21) C(20) H(20) 119.5 no
C(20) C(21) H(21) 119.3 no
C(22) C(21) H(21) 119.3 no
C(21) C(22) H(22) 121.3 no
C(23) C(22) H(22) 121.3 no
C(15) C(24) H(24A) 109.5 no
C(15) C(24) H(24B) 109.5 no
C(15) C(24) H(24C) 109.5 no
H(24A) C(24) H(24B) 109.5 no
H(24A) C(24) H(24C) 109.5 no
H(24B) C(24) H(24C) 109.5 no
C(14) C(25) H(25A) 109.5 no
C(14) C(25) H(25B) 109.5 no
C(14) C(25) H(25C) 109.5 no
H(25A) C(25) H(25B) 109.5 no
H(25A) C(25) H(25C) 109.5 no
H(25B) C(25) H(25C) 109.5 no
C(27) C(28) H(28) 119.3 no
C(29) C(28) H(28) 119.3 no
C(29) C(30) H(30) 119.6 no
C(31) C(30) H(30) 119.6 no
C(30) C(31) H(31) 119.6 no
C(32) C(31) H(31) 119.6 no
C(31) C(32) H(32) 119.7 no
C(33) C(32) H(32) 119.7 no
C(32) C(33) H(33) 119.6 no
C(34) C(33) H(33) 119.6 no
C(34) C(35) H(35) 119.3 no
C(36) C(35) H(35) 119.3 no
C(36) C(37) H(37) 119.3 no
C(38) C(37) H(37) 119.3 no
C(41) C(42) H(42) 125.9 no
C(43) C(42) H(42) 126.0 no
C(43) C(44) H(44) 120.2 no
C(45) C(44) H(44) 120.2 no
C(44) C(45) H(45) 119.6 no
C(46) C(45) H(45) 119.6 no
C(45) C(46) H(46) 119.3 no
C(47) C(46) H(46) 119.4 no
C(46) C(47) H(47) 121.3 no
C(48) C(47) H(47) 121.3 no
C(40) C(49) H(49A) 109.5 no
C(40) C(49) H(49B) 109.5 no
C(40) C(49) H(49C) 109.5 no
H(49A) C(49) H(49B) 109.5 no
H(49A) C(49) H(49C) 109.5 no
H(49B) C(49) H(49C) 109.5 no
C(39) C(50) H(50A) 109.5 no
C(39) C(50) H(50B) 109.5 no
C(39) C(50) H(50C) 109.5 no
H(50A) C(50) H(50B) 109.5 no
H(50A) C(50) H(50C) 109.5 no
H(50B) C(50) H(50C) 109.5 no

loop_
_geom_bond_atom_site_label_1
_geom_bond_atom_site_label_2
_geom_bond_distance
_geom_bond_publ_flag
N(1) C(1) 1.311(2) yes
N(1) C(2) 1.386(2) yes
N(2) C(1) 1.392(2) yes
N(2) C(16) 1.410(2) yes
N(2) C(23) 1.404(2) yes
N(3) C(26) 1.308(2) yes
N(3) C(27) 1.379(2) yes
N(4) C(26) 1.387(2) yes
N(4) C(41) 1.409(2) yes
N(4) C(48) 1.405(2) yes
C(1) C(13) 1.449(3) yes
C(2) C(3) 1.390(2) yes
C(2) C(11) 1.435(3) yes
C(3) C(4) 1.396(2) yes
C(4) C(5) 1.426(3) yes
C(4) C(9) 1.441(3) yes
C(5) C(6) 1.367(3) yes
C(6) C(7) 1.417(4) yes
C(7) C(8) 1.362(3) yes
C(8) C(9) 1.427(2) yes
C(9) C(10) 1.391(3) yes
C(10) C(11) 1.397(2) yes
C(11) C(12) 1.419(2) yes
C(12) C(13) 1.373(2) yes
C(13) C(14) 1.460(2) yes
C(14) C(15) 1.354(2) yes
C(14) C(25) 1.509(3) yes
C(15) C(16) 1.442(3) yes
C(15) C(24) 1.508(2) yes
C(16) C(17) 1.365(3) yes
C(17) C(18) 1.421(3) yes
C(18) C(19) 1.410(3) yes
C(18) C(23) 1.418(2) yes
C(19) C(20) 1.373(3) yes
C(20) C(21) 1.403(3) yes
C(21) C(22) 1.394(3) yes
C(22) C(23) 1.387(3) yes
C(26) C(38) 1.451(2) yes
C(27) C(28) 1.391(3) yes
C(27) C(36) 1.434(2) yes
C(28) C(29) 1.398(2) yes
C(29) C(30) 1.429(3) yes
C(29) C(34) 1.440(2) yes
C(30) C(31) 1.361(3) yes
C(31) C(32) 1.413(3) yes
C(32) C(33) 1.365(3) yes
C(33) C(34) 1.430(2) yes
C(34) C(35) 1.397(3) yes
C(35) C(36) 1.398(2) yes
C(36) C(37) 1.419(3) yes
C(37) C(38) 1.369(2) yes
C(38) C(39) 1.465(3) yes
C(39) C(40) 1.361(2) yes
C(39) C(50) 1.504(3) yes
C(40) C(41) 1.443(3) yes
C(40) C(49) 1.509(3) yes
C(41) C(42) 1.370(2) yes
C(42) C(43) 1.427(3) yes
C(43) C(44) 1.404(3) yes
C(43) C(48) 1.418(2) yes
C(44) C(45) 1.377(3) yes
C(45) C(46) 1.405(3) yes
C(46) C(47) 1.391(3) yes
C(47) C(48) 1.390(3) yes
C(3) H(3) 0.950 no
C(5) H(5) 0.950 no
C(6) H(6) 0.950 no
C(7) H(7) 0.950 no
C(8) H(8) 0.950 no
C(10) H(10) 0.950 no
C(12) H(12) 0.950 no
C(17) H(17) 0.950 no
C(19) H(19) 0.950 no
C(20) H(20) 0.950 no
C(21) H(21) 0.950 no
C(22) H(22) 0.950 no
C(24) H(24A) 0.980 no
C(24) H(24B) 0.980 no
C(24) H(24C) 0.980 no
C(25) H(25A) 0.980 no
C(25) H(25B) 0.980 no
C(25) H(25C) 0.980 no
C(28) H(28) 0.950 no
C(30) H(30) 0.950 no
C(31) H(31) 0.950 no
C(32) H(32) 0.950 no
C(33) H(33) 0.950 no
C(35) H(35) 0.950 no
C(37) H(37) 0.950 no
C(42) H(42) 0.950 no
C(44) H(44) 0.950 no
C(45) H(45) 0.950 no
C(46) H(46) 0.950 no
C(47) H(47) 0.950 no
C(49) H(49A) 0.980 no
C(49) H(49B) 0.980 no
C(49) H(49C) 0.980 no
C(50) H(50A) 0.980 no
C(50) H(50B) 0.980 no
C(50) H(50C) 0.980 no

loop_
_geom_contact_atom_site_label_1
_geom_contact_atom_site_label_2
_geom_contact_distance
_geom_contact_site_symmetry_2
N(1) N(2) 2.311(2) .
N(1) C(3) 2.394(2) .
N(1) C(11) 2.460(2) .
N(1) C(12) 2.822(2) .
N(1) C(12) 3.538(2) 2_656
N(1) C(13) 2.457(2) .
N(1) C(22) 2.962(2) .
N(1) C(23) 2.890(2) .
N(2) N(1) 2.311(2) .
N(2) C(2) 3.580(2) .
N(2) C(10) 3.538(2) 2_656
N(2) C(13) 2.420(2) .
N(2) C(14) 2.832(3) .
N(2) C(15) 2.477(2) .
N(2) C(17) 2.255(2) .
N(2) C(18) 2.261(2) .
N(2) C(19) 3.592(2) .
N(2) C(22) 2.543(3) .
N(2) C(25) 3.573(3) 2_756
N(3) N(4) 2.304(2) .
N(3) C(28) 2.384(2) .
N(3) C(36) 2.454(2) .
N(3) C(37) 2.814(2) .
N(3) C(37) 3.464(2) 2_767
N(3) C(38) 2.454(2) .
N(3) C(38) 3.579(2) 2_767
N(3) C(47) 2.945(2) .
N(3) C(48) 2.876(2) .
N(3) C(49) 3.466(3) 2_667
N(4) N(3) 2.304(2) .
N(4) C(27) 3.568(2) .
N(4) C(35) 3.396(2) 2_767
N(4) C(36) 3.494(2) 2_767
N(4) C(37) 3.566(2) 2_767
N(4) C(38) 2.420(2) .
N(4) C(39) 2.833(2) .
N(4) C(40) 2.473(2) .
N(4) C(40) 3.361(2) 2_667
N(4) C(41) 3.465(2) 2_667
N(4) C(42) 2.257(2) .
N(4) C(43) 2.263(2) .
N(4) C(44) 3.586(2) .
N(4) C(47) 2.545(2) .
C(1) C(2) 2.310(2) .
C(1) C(3) 3.576(2) .
C(1) C(11) 2.745(2) .
C(1) C(11) 3.542(2) 2_656
C(1) C(12) 2.394(3) .
C(1) C(12) 3.521(2) 2_656
C(1) C(14) 2.534(3) .
C(1) C(15) 2.881(2) .
C(1) C(16) 2.450(2) .
C(1) C(17) 3.577(2) .
C(1) C(22) 3.205(3) .
C(1) C(23) 2.528(3) .
C(2) N(2) 3.580(2) .
C(2) C(1) 2.310(2) .
C(2) C(4) 2.426(2) .
C(2) C(9) 2.826(2) .
C(2) C(10) 2.447(3) .
C(2) C(12) 2.445(3) .
C(2) C(13) 2.803(2) .
C(2) C(13) 3.563(3) 2_656
C(3) N(1) 2.394(2) .
C(3) C(1) 3.576(2) .
C(3) C(5) 2.466(2) .
C(3) C(9) 2.452(3) .
C(3) C(10) 2.808(3) .
C(3) C(11) 2.440(3) .
C(3) C(25) 3.461(3) 2_656
C(4) C(2) 2.426(2) .
C(4) C(6) 2.426(2) .
C(4) C(7) 2.821(3) .
C(4) C(8) 2.465(3) .
C(4) C(10) 2.442(3) .
C(4) C(11) 2.817(2) .
C(5) C(3) 2.466(2) .
C(5) C(7) 2.422(3) .
C(5) C(8) 2.806(3) .
C(5) C(9) 2.466(3) .
C(6) C(4) 2.426(2) .
C(6) C(8) 2.410(3) .
C(6) C(9) 2.814(3) .
C(6) C(22) 3.540(3) 2_666
C(7) C(4) 2.821(3) .
C(7) C(5) 2.422(3) .
C(7) C(9) 2.430(3) .
C(8) C(4) 2.465(3) .
C(8) C(5) 2.806(3) .
C(8) C(6) 2.410(3) .
C(8) C(10) 2.470(2) .
C(9) C(2) 2.826(2) .
C(9) C(3) 2.452(3) .
C(9) C(5) 2.466(3) .
C(9) C(6) 2.814(3) .
C(9) C(7) 2.430(3) .
C(9) C(11) 2.429(2) .
C(9) C(15) 3.445(3) 2_656
C(10) N(2) 3.538(2) 2_656
C(10) C(2) 2.447(3) .
C(10) C(3) 2.808(3) .
C(10) C(4) 2.442(3) .
C(10) C(8) 2.470(2) .
C(10) C(12) 2.470(2) .
C(10) C(16) 3.545(3) 2_656
C(11) N(1) 2.460(2) .
C(11) C(1) 2.745(2) .
C(11) C(1) 3.542(2) 2_656
C(11) C(3) 2.440(3) .
C(11) C(4) 2.817(2) .
C(11) C(9) 2.429(2) .
C(11) C(13) 2.432(2) .
C(11) C(13) 3.394(2) 2_656
C(12) N(1) 2.822(2) .
C(12) N(1) 3.538(2) 2_656
C(12) C(1) 2.394(3) .
C(12) C(1) 3.521(2) 2_656
C(12) C(2) 2.445(3) .
C(12) C(10) 2.470(2) .
C(12) C(14) 2.488(2) .
C(12) C(25) 2.905(3) .
C(13) N(1) 2.457(2) .
C(13) N(2) 2.420(2) .
C(13) C(2) 2.803(2) .
C(13) C(2) 3.563(3) 2_656
C(13) C(11) 2.432(2) .
C(13) C(11) 3.394(2) 2_656
C(13) C(15) 2.435(2) .
C(13) C(15) 3.507(3) 2_756
C(13) C(16) 2.794(2) .
C(13) C(25) 2.537(3) .
C(14) N(2) 2.832(3) .
C(14) C(1) 2.534(3) .
C(14) C(12) 2.488(2) .
C(14) C(16) 2.419(3) .
C(14) C(16) 3.600(2) 2_756
C(14) C(24) 2.531(2) .
C(15) N(2) 2.477(2) .
C(15) C(1) 2.881(2) .
C(15) C(9) 3.445(3) 2_656
C(15) C(13) 2.435(2) .
C(15) C(13) 3.507(3) 2_756
C(15) C(17) 2.552(3) .
C(15) C(25) 2.516(3) .
C(16) C(1) 2.450(2) .
C(16) C(10) 3.545(3) 2_656
C(16) C(13) 2.794(2) .
C(16) C(14) 2.419(3) .
C(16) C(14) 3.600(2) 2_756
C(16) C(18) 2.257(3) .
C(16) C(23) 2.286(3) .
C(16) C(24) 2.502(3) .
C(17) N(2) 2.255(2) .
C(17) C(1) 3.577(2) .
C(17) C(15) 2.552(3) .
C(17) C(19) 2.596(3) .
C(17) C(23) 2.296(3) .
C(17) C(24) 3.011(3) .
C(18) N(2) 2.261(2) .
C(18) C(16) 2.257(3) .
C(18) C(20) 2.399(3) .
C(18) C(21) 2.781(3) .
C(18) C(22) 2.454(2) .
C(19) N(2) 3.592(2) .
C(19) C(17) 2.596(3) .
C(19) C(21) 2.417(3) .
C(19) C(22) 2.838(2) .
C(19) C(23) 2.436(3) .
C(20) C(18) 2.399(3) .
C(20) C(22) 2.440(3) .
C(20) C(23) 2.763(3) .
C(21) C(18) 2.781(3) .
C(21) C(19) 2.417(3) .
C(21) C(23) 2.376(3) .
C(22) N(1) 2.962(2) .
C(22) N(2) 2.543(3) .
C(22) C(1) 3.205(3) .
C(22) C(6) 3.540(3) 2_666
C(22) C(18) 2.454(2) .
C(22) C(19) 2.838(2) .
C(22) C(20) 2.440(3) .
C(23) N(1) 2.890(2) .
C(23) C(1) 2.528(3) .
C(23) C(16) 2.286(3) .
C(23) C(17) 2.296(3) .
C(23) C(19) 2.436(3) .
C(23) C(20) 2.763(3) .
C(23) C(21) 2.376(3) .
C(24) C(14) 2.531(2) .
C(24) C(16) 2.502(3) .
C(24) C(17) 3.011(3) .
C(24) C(25) 3.022(3) .
C(25) N(2) 3.573(3) 2_756
C(25) C(3) 3.461(3) 2_656
C(25) C(12) 2.905(3) .
C(25) C(13) 2.537(3) .
C(25) C(15) 2.516(3) .
C(25) C(24) 3.022(3) .
C(26) C(27) 2.304(2) .
C(26) C(28) 3.568(3) .
C(26) C(36) 2.744(2) .
C(26) C(36) 3.476(3) 2_767
C(26) C(37) 2.391(2) .
C(26) C(37) 3.257(2) 2_767
C(26) C(39) 2.536(3) .
C(26) C(40) 2.878(3) .
C(26) C(41) 2.448(2) .
C(26) C(41) 3.510(2) 2_667
C(26) C(42) 3.576(2) .
C(26) C(42) 3.520(2) 2_667
C(26) C(47) 3.191(2) .
C(26) C(48) 2.519(2) .
C(27) N(4) 3.568(2) .
C(27) C(26) 2.304(2) .
C(27) C(29) 2.432(2) .
C(27) C(34) 2.824(2) .
C(27) C(35) 2.442(2) .
C(27) C(37) 2.440(3) .
C(27) C(38) 2.799(3) .
C(27) C(38) 3.500(3) 2_767
C(27) C(39) 3.391(2) 2_767
C(28) N(3) 2.384(2) .
C(28) C(26) 3.568(3) .
C(28) C(30) 2.476(3) .
C(28) C(34) 2.448(2) .
C(28) C(35) 2.804(3) .
C(28) C(36) 2.442(3) .
C(28) C(39) 3.582(3) 2_767
C(29) C(27) 2.432(2) .
C(29) C(31) 2.426(3) .
C(29) C(32) 2.817(3) .
C(29) C(33) 2.466(2) .
C(29) C(35) 2.448(3) .
C(29) C(36) 2.828(3) .
C(29) C(49) 3.547(3) 2_767
C(30) C(28) 2.476(3) .
C(30) C(32) 2.413(3) .
C(30) C(33) 2.805(3) .
C(30) C(34) 2.467(3) .
C(31) C(29) 2.426(3) .
C(31) C(33) 2.413(3) .
C(31) C(34) 2.815(3) .
C(32) C(29) 2.817(3) .
C(32) C(30) 2.413(3) .
C(32) C(34) 2.430(3) .
C(33) C(29) 2.466(2) .
C(33) C(30) 2.805(3) .
C(33) C(31) 2.413(3) .
C(33) C(35) 2.476(3) .
C(33) C(42) 3.596(3) 2_767
C(34) C(27) 2.824(2) .
C(34) C(28) 2.448(2) .
C(34) C(30) 2.467(3) .
C(34) C(31) 2.815(3) .
C(34) C(32) 2.430(3) .
C(34) C(36) 2.436(2) .
C(34) C(40) 3.505(2) 2_767
C(34) C(41) 3.519(3) 2_767
C(35) N(4) 3.396(2) 2_767
C(35) C(27) 2.442(2) .
C(35) C(28) 2.804(3) .
C(35) C(29) 2.448(3) .
C(35) C(33) 2.476(3) .
C(35) C(37) 2.478(2) .
C(35) C(40) 3.562(2) 2_767
C(35) C(41) 3.244(2) 2_767
C(35) C(42) 3.574(3) 2_767
C(36) N(3) 2.454(2) .
C(36) N(4) 3.494(2) 2_767
C(36) C(26) 2.744(2) .
C(36) C(26) 3.476(3) 2_767
C(36) C(28) 2.442(3) .
C(36) C(29) 2.828(3) .
C(36) C(34) 2.436(2) .
C(36) C(38) 2.432(2) .
C(36) C(38) 3.484(2) 2_767
C(37) N(3) 2.814(2) .
C(37) N(3) 3.464(2) 2_767
C(37) N(4) 3.566(2) 2_767
C(37) C(26) 2.391(2) .
C(37) C(26) 3.257(2) 2_767
C(37) C(27) 2.440(3) .
C(37) C(35) 2.478(2) .
C(37) C(38) 3.590(2) 2_767
C(37) C(39) 2.495(2) .
C(37) C(50) 2.910(3) .
C(38) N(3) 2.454(2) .
C(38) N(3) 3.579(2) 2_767
C(38) N(4) 2.420(2) .
C(38) C(27) 2.799(3) .
C(38) C(27) 3.500(3) 2_767
C(38) C(36) 2.432(2) .
C(38) C(36) 3.484(2) 2_767
C(38) C(37) 3.590(2) 2_767
C(38) C(40) 2.441(2) .
C(38) C(41) 2.802(2) .
C(38) C(42) 3.343(3) 2_667
C(38) C(50) 2.534(3) .
C(39) N(4) 2.833(2) .
C(39) C(26) 2.536(3) .
C(39) C(27) 3.391(2) 2_767
C(39) C(28) 3.582(3) 2_767
C(39) C(37) 2.495(2) .
C(39) C(41) 2.428(2) .
C(39) C(43) 3.477(3) 2_667
C(39) C(48) 3.565(2) 2_667
C(39) C(49) 2.536(3) .
C(40) N(4) 2.473(2) .
C(40) N(4) 3.361(2) 2_667
C(40) C(26) 2.878(3) .
C(40) C(34) 3.505(2) 2_767
C(40) C(35) 3.562(2) 2_767
C(40) C(38) 2.441(2) .
C(40) C(42) 2.560(3) .
C(40) C(48) 3.535(2) 2_667
C(40) C(50) 2.524(3) .
C(41) N(4) 3.465(2) 2_667
C(41) C(26) 2.448(2) .
C(41) C(26) 3.510(2) 2_667
C(41) C(34) 3.519(3) 2_767
C(41) C(35) 3.244(2) 2_767
C(41) C(38) 2.802(2) .
C(41) C(39) 2.428(2) .
C(41) C(41) 3.513(3) 2_667
C(41) C(43) 2.264(3) .
C(41) C(48) 2.289(3) .
C(41) C(49) 2.502(3) .
C(42) N(4) 2.257(2) .
C(42) C(26) 3.576(2) .
C(42) C(26) 3.520(2) 2_667
C(42) C(33) 3.596(3) 2_767
C(42) C(35) 3.574(3) 2_767
C(42) C(38) 3.343(3) 2_667
C(42) C(40) 2.560(3) .
C(42) C(44) 2.602(3) .
C(42) C(48) 2.301(3) .
C(42) C(49) 3.019(3) .
C(43) N(4) 2.263(2) .
C(43) C(39) 3.477(3) 2_667
C(43) C(41) 2.264(3) .
C(43) C(45) 2.403(3) .
C(43) C(46) 2.790(3) .
C(43) C(47) 2.461(3) .
C(44) N(4) 3.586(2) .
C(44) C(42) 2.602(3) .
C(44) C(46) 2.419(3) .
C(44) C(47) 2.834(3) .
C(44) C(48) 2.426(3) .
C(45) C(43) 2.403(3) .
C(45) C(47) 2.438(3) .
C(45) C(48) 2.762(3) .
C(46) C(43) 2.790(3) .
C(46) C(44) 2.419(3) .
C(46) C(48) 2.377(3) .
C(47) N(3) 2.945(2) .
C(47) N(4) 2.545(2) .
C(47) C(26) 3.191(2) .
C(47) C(43) 2.461(3) .
C(47) C(44) 2.834(3) .
C(47) C(45) 2.438(3) .
C(48) N(3) 2.876(2) .
C(48) C(26) 2.519(2) .
C(48) C(39) 3.565(2) 2_667
C(48) C(40) 3.535(2) 2_667
C(48) C(41) 2.289(3) .
C(48) C(42) 2.301(3) .
C(48) C(44) 2.426(3) .
C(48) C(45) 2.762(3) .
C(48) C(46) 2.377(3) .
C(49) N(3) 3.466(3) 2_667
C(49) C(29) 3.547(3) 2_767
C(49) C(39) 2.536(3) .
C(49) C(41) 2.502(3) .
C(49) C(42) 3.019(3) .
C(49) C(50) 3.036(3) .
C(50) C(37) 2.910(3) .
C(50) C(38) 2.534(3) .
C(50) C(40) 2.524(3) .
C(50) C(49) 3.036(3) .
N(1) H(3) 2.561 .
N(1) H(12) 3.356 2_656
N(1) H(22) 2.430 .
N(1) H(24B) 2.728 2_756
N(1) H(25C) 3.582 2_756
N(1) H(31) 3.469 1_455
N(1) H(5) 3.496 2_666
N(2) H(10) 3.320 2_656
N(2) H(17) 3.173 .
N(2) H(22) 2.819 .
N(2) H(24B) 3.593 2_756
N(2) H(25C) 2.859 2_756
N(3) H(28) 2.550 .
N(3) H(37) 3.390 2_767
N(3) H(47) 2.413 .
N(3) H(49A) 3.171 2_667
N(3) H(49B) 3.001 2_667
N(3) H(50A) 3.572 2_767
N(3) H(50B) 3.511 2_767
N(4) H(35) 3.267 2_767
N(4) H(37) 3.493 2_767
N(4) H(42) 3.175 .
N(4) H(47) 2.819 .
N(4) H(49B) 3.372 2_667
C(1) H(12) 3.265 .
C(1) H(12) 3.533 2_656
C(1) H(22) 3.049 .
C(1) H(24B) 2.903 2_756
C(1) H(25C) 3.310 2_756
C(2) H(3) 2.033 .
C(2) H(10) 3.304 .
C(2) H(12) 3.306 .
C(2) H(22) 3.572 .
C(2) H(24B) 2.913 2_756
C(2) H(25B) 3.367 2_656
C(2) H(5) 3.437 2_666
C(3) H(3) 3.587 2_666
C(3) H(24B) 3.575 2_756
C(3) H(25B) 2.764 2_656
C(3) H(31) 3.571 1_455
C(3) H(32) 3.578 1_455
C(3) H(32) 3.546 2_766
C(3) H(5) 2.658 .
C(3) H(5) 3.077 2_666
C(4) H(3) 2.039 .
C(4) H(3) 3.483 2_666
C(4) H(6) 3.283 .
C(4) H(8) 3.324 .
C(4) H(10) 3.302 .
C(4) H(24C) 3.022 2_656
C(4) H(25B) 3.092 2_656
C(4) H(32) 2.869 2_766
C(4) H(5) 2.069 .
C(5) H(3) 2.643 .
C(5) H(3) 3.075 2_666
C(5) H(6) 2.013 .
C(5) H(7) 3.272 .
C(5) H(24B) 3.264 1_465
C(5) H(24C) 3.582 1_465
C(5) H(24C) 2.886 2_656
C(5) H(25B) 3.484 2_656
C(5) H(32) 3.025 2_766
C(6) H(7) 2.062 .
C(6) H(8) 3.267 .
C(6) H(22) 3.101 2_666
C(6) H(24B) 3.507 1_465
C(6) H(24C) 3.018 2_656
C(6) H(25C) 3.362 1_465
C(6) H(32) 3.229 2_766
C(6) H(5) 2.014 .
C(7) H(6) 2.059 .
C(7) H(8) 2.008 .
C(7) H(21) 3.525 2_666
C(7) H(24C) 3.251 2_656
C(7) H(32) 3.322 2_766
C(7) H(5) 3.279 .
C(8) H(6) 3.260 .
C(8) H(7) 2.012 .
C(8) H(10) 2.649 .
C(8) H(24C) 3.345 2_656
C(8) H(32) 3.209 2_766
C(8) H(33) 3.519 2_766
C(8) H(42) 3.071 1_554
C(9) H(3) 3.310 .
C(9) H(7) 3.287 .
C(9) H(8) 2.067 .
C(9) H(10) 2.033 .
C(9) H(24C) 3.271 2_656
C(9) H(32) 2.955 2_766
C(9) H(33) 3.195 2_766
C(9) H(5) 3.327 .
C(10) H(8) 2.663 .
C(10) H(12) 2.661 .
C(10) H(33) 3.035 2_766
C(10) H(44) 3.336 1_554
C(11) H(3) 3.298 .
C(11) H(10) 2.039 .
C(11) H(12) 2.059 .
C(11) H(24A) 3.541 2_756
C(11) H(24B) 3.339 2_756
C(12) H(10) 2.654 .
C(12) H(24B) 3.511 2_756
C(12) H(25A) 2.404 .
C(12) H(25B) 3.556 .
C(12) H(25C) 3.564 .
C(13) H(12) 2.017 .
C(13) H(24B) 3.331 2_756
C(13) H(25A) 2.535 .
C(13) H(25B) 3.162 .
C(13) H(25C) 3.169 .
C(14) H(12) 2.661 .
C(14) H(24A) 3.304 .
C(14) H(24B) 2.796 .
C(14) H(24C) 2.795 .
C(14) H(25A) 2.055 .
C(14) H(25B) 2.055 .
C(14) H(25C) 2.055 .
C(15) H(17) 2.881 .
C(15) H(24A) 2.054 .
C(15) H(24B) 2.054 .
C(15) H(24C) 2.054 .
C(15) H(25A) 3.295 .
C(15) H(25B) 2.777 .
C(15) H(25C) 2.775 .
C(16) H(10) 3.502 2_656
C(16) H(17) 2.070 .
C(16) H(24A) 2.495 .
C(16) H(24B) 3.137 .
C(16) H(24C) 3.129 .
C(16) H(25C) 3.379 2_756
C(17) H(8) 3.475 2_656
C(17) H(12) 3.538 2_756
C(17) H(19) 2.870 .
C(17) H(24A) 2.522 .
C(17) H(35) 3.132 1_545
C(18) H(17) 2.122 .
C(18) H(19) 2.061 .
C(18) H(20) 3.258 .
C(18) H(22) 3.315 .
C(18) H(25A) 3.587 2_756
C(18) H(25C) 3.291 2_756
C(18) H(35) 3.517 1_545
C(18) H(44) 3.388 2_657
C(19) H(17) 2.951 .
C(19) H(20) 2.018 .
C(19) H(21) 3.264 .
C(19) H(30) 3.452 .
C(19) H(35) 3.363 1_545
C(19) H(37) 3.084 1_545
C(19) H(44) 3.578 2_657
C(19) H(50A) 3.300 1_545
C(20) H(19) 2.028 .
C(20) H(21) 2.043 .
C(20) H(22) 3.301 .
C(20) H(28) 2.987 .
C(20) H(30) 3.234 .
C(20) H(45) 3.507 2_657
C(20) H(50A) 3.237 1_545
C(21) H(6) 3.529 2_666
C(21) H(7) 3.496 2_666
C(21) H(19) 3.276 .
C(21) H(20) 2.045 .
C(21) H(22) 2.055 .
C(21) H(28) 3.338 .
C(21) H(45) 2.935 2_657
C(22) H(6) 3.008 2_666
C(22) H(20) 3.288 .
C(22) H(21) 2.035 .
C(22) H(25C) 3.213 2_756
C(22) H(31) 3.211 1_455
C(22) H(45) 3.122 2_657
C(23) H(17) 3.212 .
C(23) H(19) 3.300 .
C(23) H(21) 3.236 .
C(23) H(22) 2.048 .
C(23) H(25C) 2.803 2_756
C(23) H(44) 3.424 2_657
C(24) H(17) 2.840 .
C(24) H(25B) 2.976 .
C(24) H(25C) 2.970 .
C(24) H(5) 3.082 1_645
C(25) H(3) 3.507 2_656
C(25) H(6) 3.108 1_645
C(25) H(12) 2.542 .
C(25) H(24B) 2.980 .
C(25) H(24C) 2.977 .
C(25) H(31) 3.206 2_756
C(26) H(37) 3.262 .
C(26) H(37) 3.379 2_767
C(26) H(42) 3.491 2_667
C(26) H(47) 3.034 .
C(26) H(49A) 3.502 2_667
C(26) H(49B) 3.415 2_667
C(27) H(7) 3.353 2_666
C(27) H(28) 2.033 .
C(27) H(35) 3.300 .
C(27) H(37) 3.301 .
C(27) H(47) 3.534 .
C(27) H(49A) 3.578 2_667
C(27) H(50B) 3.304 2_767
C(28) H(7) 2.932 2_666
C(28) H(20) 3.355 .
C(28) H(21) 3.567 .
C(28) H(30) 2.670 .
C(28) H(46) 3.578 2_757
C(28) H(49C) 3.358 2_767
C(28) H(50B) 2.891 2_767
C(29) H(7) 2.728 2_666
C(29) H(28) 2.040 .
C(29) H(30) 2.071 .
C(29) H(31) 3.283 .
C(29) H(33) 3.326 .
C(29) H(35) 3.306 .
C(29) H(49C) 2.814 2_767
C(29) H(50B) 3.510 2_767
C(30) H(7) 3.288 2_666
C(30) H(28) 2.654 .
C(30) H(31) 2.008 .
C(30) H(32) 3.262 .
C(30) H(45) 3.265 2_757
C(30) H(46) 3.325 2_757
C(30) H(49C) 2.861 2_767
C(31) H(3) 3.349 1_655
C(31) H(22) 3.135 1_655
C(31) H(25A) 3.321 2_756
C(31) H(25B) 3.265 2_756
C(31) H(30) 2.008 .
C(31) H(32) 2.057 .
C(31) H(33) 3.270 .
C(31) H(45) 3.416 2_757
C(31) H(49C) 3.218 2_767
C(32) H(3) 3.215 1_655
C(32) H(22) 3.550 1_655
C(32) H(30) 3.269 .
C(32) H(31) 2.056 .
C(32) H(33) 2.012 .
C(32) H(49C) 3.535 2_767
C(33) H(17) 3.303 1_565
C(33) H(24A) 3.145 1_565
C(33) H(31) 3.262 .
C(33) H(32) 2.013 .
C(33) H(35) 2.653 .
C(33) H(42) 3.382 2_767
C(33) H(49A) 3.511 2_767
C(33) H(49C) 3.534 2_767
C(34) H(7) 3.009 2_666
C(34) H(17) 3.462 1_565
C(34) H(28) 3.306 .
C(34) H(30) 3.326 .
C(34) H(32) 3.288 .
C(34) H(33) 2.071 .
C(34) H(35) 2.038 .
C(34) H(49C) 3.204 2_767
C(35) H(7) 3.394 2_666
C(35) H(8) 3.596 2_666
C(35) H(17) 3.036 1_565
C(35) H(19) 3.524 1_565
C(35) H(33) 2.669 .
C(35) H(37) 2.672 .
C(36) H(7) 3.543 2_666
C(36) H(8) 3.570 2_666
C(36) H(28) 3.299 .
C(36) H(35) 2.039 .
C(36) H(37) 2.058 .
C(37) H(19) 3.406 1_565
C(37) H(35) 2.665 .
C(37) H(42) 3.505 2_667
C(37) H(50A) 2.408 .
C(37) H(50B) 3.573 .
C(37) H(50C) 3.558 .
C(38) H(37) 2.013 .
C(38) H(42) 3.405 2_667
C(38) H(50A) 2.528 .
C(38) H(50B) 3.165 .
C(38) H(50C) 3.161 .
C(39) H(37) 2.669 .
C(39) H(49A) 3.310 .
C(39) H(49B) 2.797 .
C(39) H(49C) 2.801 .
C(39) H(50A) 2.051 .
C(39) H(50B) 2.051 .
C(39) H(50C) 2.051 .
C(40) H(42) 2.894 .
C(40) H(49A) 2.055 .
C(40) H(49B) 2.055 .
C(40) H(49C) 2.055 .
C(40) H(50A) 3.302 .
C(40) H(50B) 2.783 .
C(40) H(50C) 2.787 .
C(41) H(35) 3.285 2_767
C(41) H(42) 2.075 .
C(41) H(49A) 2.494 .
C(41) H(49B) 3.142 .
C(41) H(49C) 3.124 .
C(42) H(8) 3.243 1_556
C(42) H(33) 3.361 2_767
C(42) H(35) 3.344 2_767
C(42) H(44) 2.874 .
C(42) H(49A) 2.530 .
C(43) H(35) 3.342 2_767
C(43) H(42) 2.129 .
C(43) H(44) 2.053 .
C(43) H(45) 3.261 .
C(43) H(47) 3.320 .
C(43) H(50C) 3.199 2_667
C(44) H(10) 3.083 1_556
C(44) H(42) 2.963 .
C(44) H(45) 2.022 .
C(44) H(46) 3.268 .
C(44) H(50A) 3.564 2_667
C(44) H(50C) 3.094 2_667
C(45) H(30) 3.232 2_757
C(45) H(44) 2.028 .
C(45) H(46) 2.046 .
C(45) H(47) 3.300 .
C(45) H(50C) 3.031 2_667
C(46) H(19) 3.187 2_757
C(46) H(30) 3.198 2_757
C(46) H(44) 3.277 .
C(46) H(45) 2.048 .
C(46) H(47) 2.052 .
C(46) H(50B) 3.336 1_545
C(46) H(50C) 3.072 2_667
C(47) H(19) 3.102 2_757
C(47) H(45) 3.287 .
C(47) H(46) 2.033 .
C(47) H(49B) 2.939 2_667
C(47) H(50C) 3.173 2_667
C(48) H(19) 3.453 2_757
C(48) H(35) 3.296 2_767
C(48) H(42) 3.217 .
C(48) H(44) 3.290 .
C(48) H(46) 3.238 .
C(48) H(47) 2.051 .
C(48) H(49B) 3.138 2_667
C(48) H(50C) 3.215 2_667
C(49) H(21) 3.083 2_667
C(49) H(42) 2.854 .
C(49) H(50B) 2.991 .
C(49) H(50C) 2.988 .
C(50) H(20) 3.559 1_565
C(50) H(28) 3.571 2_767
C(50) H(37) 2.551 .
C(50) H(46) 3.312 1_565
C(50) H(49B) 2.994 .
C(50) H(49C) 2.993 .
H(3) N(1) 2.561 .
H(3) C(2) 2.033 .
H(3) C(3) 3.587 2_666
H(3) C(4) 2.039 .
H(3) C(4) 3.483 2_666
H(3) C(5) 2.643 .
H(3) C(5) 3.075 2_666
H(3) C(9) 3.310 .
H(3) C(11) 3.298 .
H(3) C(25) 3.507 2_656
H(3) C(31) 3.349 1_455
H(3) C(32) 3.215 1_455
H(3) H(3) 3.341 2_666
H(3) H(22) 3.368 .
H(3) H(25A) 3.591 2_656
H(3) H(25B) 2.708 2_656
H(3) H(31) 2.888 1_455
H(3) H(32) 2.628 1_455
H(3) H(5) 2.483 .
H(3) H(5) 2.787 2_666
H(6) C(4) 3.283 .
H(6) C(5) 2.013 .
H(6) C(7) 2.059 .
H(6) C(8) 3.260 .
H(6) C(21) 3.529 2_666
H(6) C(22) 3.008 2_666
H(6) C(25) 3.108 1_465
H(6) H(7) 2.359 .
H(6) H(22) 2.743 2_666
H(6) H(24B) 3.003 1_465
H(6) H(24C) 3.419 1_465
H(6) H(24C) 3.500 2_656
H(6) H(25B) 2.936 1_465
H(6) H(25C) 2.424 1_465
H(6) H(5) 2.306 .
H(7) C(5) 3.272 .
H(7) C(6) 2.062 .
H(7) C(8) 2.012 .
H(7) C(9) 3.287 .
H(7) C(21) 3.496 2_666
H(7) C(27) 3.353 2_666
H(7) C(28) 2.932 2_666
H(7) C(29) 2.728 2_666
H(7) C(30) 3.288 2_666
H(7) C(34) 3.009 2_666
H(7) C(35) 3.394 2_666
H(7) C(36) 3.543 2_666
H(7) H(6) 2.359 .
H(7) H(8) 2.303 .
H(7) H(21) 3.087 2_666
H(7) H(28) 3.342 2_666
H(8) C(4) 3.324 .
H(8) C(6) 3.267 .
H(8) C(7) 2.008 .
H(8) C(9) 2.067 .
H(8) C(10) 2.663 .
H(8) C(17) 3.475 2_656
H(8) C(35) 3.596 2_666
H(8) C(36) 3.570 2_666
H(8) C(42) 3.243 1_554
H(8) H(7) 2.303 .
H(8) H(10) 2.491 .
H(8) H(17) 3.456 2_656
H(8) H(42) 2.431 1_554
H(8) H(44) 2.959 1_554
H(10) N(2) 3.320 2_656
H(10) C(2) 3.304 .
H(10) C(4) 3.302 .
H(10) C(8) 2.649 .
H(10) C(9) 2.033 .
H(10) C(11) 2.039 .
H(10) C(12) 2.654 .
H(10) C(16) 3.502 2_656
H(10) C(44) 3.083 1_554
H(10) H(8) 2.491 .
H(10) H(12) 2.493 .
H(10) H(33) 3.085 2_766
H(10) H(44) 2.412 1_554
H(12) N(1) 3.356 2_656
H(12) C(1) 3.265 .
H(12) C(1) 3.533 2_656
H(12) C(2) 3.306 .
H(12) C(10) 2.661 .
H(12) C(11) 2.059 .
H(12) C(13) 2.017 .
H(12) C(14) 2.661 .
H(12) C(17) 3.538 2_756
H(12) C(25) 2.542 .
H(12) H(10) 2.493 .
H(12) H(17) 3.470 2_756
H(12) H(25A) 1.787 .
H(12) H(25B) 3.169 .
H(12) H(25C) 3.179 .
H(17) N(2) 3.173 .
H(17) C(15) 2.881 .
H(17) C(16) 2.070 .
H(17) C(18) 2.122 .
H(17) C(19) 2.951 .
H(17) C(23) 3.212 .
H(17) C(24) 2.840 .
H(17) C(33) 3.303 1_545
H(17) C(34) 3.462 1_545
H(17) C(35) 3.036 1_545
H(17) H(8) 3.456 2_656
H(17) H(12) 3.470 2_756
H(17) H(19) 2.916 .
H(17) H(24A) 2.090 .
H(17) H(24B) 3.463 .
H(17) H(24C) 3.469 .
H(17) H(33) 2.772 1_545
H(17) H(35) 2.425 1_545
H(19) C(17) 2.870 .
H(19) C(18) 2.061 .
H(19) C(20) 2.028 .
H(19) C(21) 3.276 .
H(19) C(23) 3.300 .
H(19) C(35) 3.524 1_545
H(19) C(37) 3.406 1_545
H(19) C(46) 3.187 2_757
H(19) C(47) 3.102 2_757
H(19) C(48) 3.453 2_757
H(19) H(17) 2.916 .
H(19) H(20) 2.323 .
H(19) H(35) 2.695 1_545
H(19) H(37) 2.534 1_545
H(19) H(46) 3.459 2_757
H(19) H(47) 3.348 2_757
H(19) H(50A) 3.037 1_545
H(20) C(18) 3.258 .
H(20) C(19) 2.018 .
H(20) C(21) 2.045 .
H(20) C(22) 3.288 .
H(20) C(28) 3.355 .
H(20) C(50) 3.559 1_545
H(20) H(19) 2.323 .
H(20) H(21) 2.334 .
H(20) H(28) 2.457 .
H(20) H(30) 3.286 .
H(20) H(46) 3.360 2_757
H(20) H(50A) 2.896 1_545
H(20) H(50C) 3.563 1_545
H(21) C(7) 3.525 2_666
H(21) C(19) 3.264 .
H(21) C(20) 2.043 .
H(21) C(22) 2.035 .
H(21) C(23) 3.236 .
H(21) C(28) 3.567 .
H(21) C(49) 3.083 2_667
H(21) H(7) 3.087 2_666
H(21) H(20) 2.334 .
H(21) H(22) 2.353 .
H(21) H(28) 3.112 .
H(21) H(31) 3.571 1_455
H(21) H(45) 2.982 2_657
H(21) H(49A) 2.756 2_667
H(21) H(49B) 3.009 2_667
H(21) H(49C) 2.962 2_667
H(22) N(1) 2.430 .
H(22) N(2) 2.819 .
H(22) C(1) 3.049 .
H(22) C(2) 3.572 .
H(22) C(6) 3.101 2_666
H(22) C(18) 3.315 .
H(22) C(20) 3.301 .
H(22) C(21) 2.055 .
H(22) C(23) 2.048 .
H(22) C(31) 3.135 1_455
H(22) C(32) 3.550 1_455
H(22) H(3) 3.368 .
H(22) H(6) 2.743 2_666
H(22) H(21) 2.353 .
H(22) H(25C) 3.445 2_756
H(22) H(31) 2.478 1_455
H(22) H(32) 3.277 1_455
H(22) H(45) 3.301 2_657
H(24A) C(11) 3.541 2_756
H(24A) C(14) 3.304 .
H(24A) C(15) 2.054 .
H(24A) C(16) 2.495 .
H(24A) C(17) 2.522 .
H(24A) C(33) 3.145 1_545
H(24A) H(17) 2.090 .
H(24A) H(24B) 1.600 .
H(24A) H(24C) 1.600 .
H(24A) H(33) 2.846 1_545
H(24A) H(5) 3.399 1_645
H(24B) N(1) 2.728 2_756
H(24B) N(2) 3.593 2_756
H(24B) C(1) 2.903 2_756
H(24B) C(2) 2.913 2_756
H(24B) C(3) 3.575 2_756
H(24B) C(5) 3.264 1_645
H(24B) C(6) 3.507 1_645
H(24B) C(11) 3.339 2_756
H(24B) C(12) 3.511 2_756
H(24B) C(13) 3.331 2_756
H(24B) C(14) 2.796 .
H(24B) C(15) 2.054 .
H(24B) C(16) 3.137 .
H(24B) C(25) 2.980 .
H(24B) H(6) 3.003 1_645
H(24B) H(17) 3.463 .
H(24B) H(24A) 1.600 .
H(24B) H(24C) 1.600 .
H(24B) H(25B) 3.070 .
H(24B) H(25C) 2.611 .
H(24B) H(5) 2.499 1_645
H(24C) C(4) 3.022 2_656
H(24C) C(5) 3.582 1_645
H(24C) C(5) 2.886 2_656
H(24C) C(6) 3.018 2_656
H(24C) C(7) 3.251 2_656
H(24C) C(8) 3.345 2_656
H(24C) C(9) 3.271 2_656
H(24C) C(14) 2.795 .
H(24C) C(15) 2.054 .
H(24C) C(16) 3.129 .
H(24C) C(25) 2.977 .
H(24C) H(6) 3.419 1_645
H(24C) H(6) 3.500 2_656
H(24C) H(17) 3.469 .
H(24C) H(24A) 1.600 .
H(24C) H(24B) 1.600 .
H(24C) H(25B) 2.615 .
H(24C) H(25C) 3.058 .
H(24C) H(5) 2.914 1_645
H(24C) H(5) 3.290 2_656
H(25A) C(12) 2.404 .
H(25A) C(13) 2.535 .
H(25A) C(14) 2.055 .
H(25A) C(15) 3.295 .
H(25A) C(18) 3.587 2_756
H(25A) C(31) 3.321 2_756
H(25A) H(3) 3.591 2_656
H(25A) H(12) 1.787 .
H(25A) H(25B) 1.600 .
H(25A) H(25C) 1.600 .
H(25A) H(30) 3.316 2_756
H(25A) H(31) 2.701 2_756
H(25B) C(2) 3.367 2_656
H(25B) C(3) 2.764 2_656
H(25B) C(4) 3.092 2_656
H(25B) C(5) 3.484 2_656
H(25B) C(12) 3.556 .
H(25B) C(13) 3.162 .
H(25B) C(14) 2.055 .
H(25B) C(15) 2.777 .
H(25B) C(24) 2.976 .
H(25B) C(31) 3.265 2_756
H(25B) H(3) 2.708 2_656
H(25B) H(6) 2.936 1_645
H(25B) H(12) 3.169 .
H(25B) H(24B) 3.070 .
H(25B) H(24C) 2.615 .
H(25B) H(25A) 1.600 .
H(25B) H(25C) 1.600 .
H(25B) H(31) 2.861 2_756
H(25B) H(5) 3.450 2_656
H(25C) N(1) 3.582 2_756
H(25C) N(2) 2.859 2_756
H(25C) C(1) 3.310 2_756
H(25C) C(6) 3.362 1_645
H(25C) C(12) 3.564 .
H(25C) C(13) 3.169 .
H(25C) C(14) 2.055 .
H(25C) C(15) 2.775 .
H(25C) C(16) 3.379 2_756
H(25C) C(18) 3.291 2_756
H(25C) C(22) 3.213 2_756
H(25C) C(23) 2.803 2_756
H(25C) C(24) 2.970 .
H(25C) H(6) 2.424 1_645
H(25C) H(12) 3.179 .
H(25C) H(22) 3.445 2_756
H(25C) H(24B) 2.611 .
H(25C) H(24C) 3.058 .
H(25C) H(25A) 1.600 .
H(25C) H(25B) 1.600 .
H(28) N(3) 2.550 .
H(28) C(20) 2.987 .
H(28) C(21) 3.338 .
H(28) C(27) 2.033 .
H(28) C(29) 2.040 .
H(28) C(30) 2.654 .
H(28) C(34) 3.306 .
H(28) C(36) 3.299 .
H(28) C(50) 3.571 2_767
H(28) H(7) 3.342 2_666
H(28) H(20) 2.457 .
H(28) H(21) 3.112 .
H(28) H(30) 2.498 .
H(28) H(46) 3.017 2_757
H(28) H(47) 3.331 .
H(28) H(50B) 2.726 2_767
H(30) C(19) 3.452 .
H(30) C(20) 3.234 .
H(30) C(28) 2.670 .
H(30) C(29) 2.071 .
H(30) C(31) 2.008 .
H(30) C(32) 3.269 .
H(30) C(34) 3.326 .
H(30) C(45) 3.232 2_757
H(30) C(46) 3.198 2_757
H(30) H(20) 3.286 .
H(30) H(25A) 3.316 2_756
H(30) H(28) 2.498 .
H(30) H(31) 2.300 .
H(30) H(45) 2.827 2_757
H(30) H(46) 2.753 2_757
H(30) H(49C) 3.228 2_767
H(31) N(1) 3.469 1_655
H(31) C(3) 3.571 1_655
H(31) C(22) 3.211 1_655
H(31) C(25) 3.206 2_756
H(31) C(29) 3.283 .
H(31) C(30) 2.008 .
H(31) C(32) 2.056 .
H(31) C(33) 3.262 .
H(31) H(3) 2.888 1_655
H(31) H(21) 3.571 1_655
H(31) H(22) 2.478 1_655
H(31) H(25A) 2.701 2_756
H(31) H(25B) 2.861 2_756
H(31) H(30) 2.300 .
H(31) H(32) 2.353 .
H(31) H(45) 3.103 2_757
H(32) C(3) 3.578 1_655
H(32) C(3) 3.546 2_766
H(32) C(4) 2.869 2_766
H(32) C(5) 3.025 2_766
H(32) C(6) 3.229 2_766
H(32) C(7) 3.322 2_766
H(32) C(8) 3.209 2_766
H(32) C(9) 2.955 2_766
H(32) C(30) 3.262 .
H(32) C(31) 2.057 .
H(32) C(33) 2.013 .
H(32) C(34) 3.288 .
H(32) H(3) 2.628 1_655
H(32) H(22) 3.277 1_655
H(32) H(31) 2.353 .
H(32) H(33) 2.306 .
H(32) H(5) 3.529 2_766
H(33) C(8) 3.519 2_766
H(33) C(9) 3.195 2_766
H(33) C(10) 3.035 2_766
H(33) C(29) 3.326 .
H(33) C(31) 3.270 .
H(33) C(32) 2.012 .
H(33) C(34) 2.071 .
H(33) C(35) 2.669 .
H(33) C(42) 3.361 2_767
H(33) H(10) 3.085 2_766
H(33) H(17) 2.772 1_565
H(33) H(24A) 2.846 1_565
H(33) H(32) 2.306 .
H(33) H(35) 2.496 .
H(33) H(42) 3.162 2_767
H(35) N(4) 3.267 2_767
H(35) C(17) 3.132 1_565
H(35) C(18) 3.517 1_565
H(35) C(19) 3.363 1_565
H(35) C(27) 3.300 .
H(35) C(29) 3.306 .
H(35) C(33) 2.653 .
H(35) C(34) 2.038 .
H(35) C(36) 2.039 .
H(35) C(37) 2.665 .
H(35) C(41) 3.285 2_767
H(35) C(42) 3.344 2_767
H(35) C(43) 3.342 2_767
H(35) C(48) 3.296 2_767
H(35) H(17) 2.425 1_565
H(35) H(19) 2.695 1_565
H(35) H(33) 2.496 .
H(35) H(37) 2.510 .
H(37) N(3) 3.390 2_767
H(37) N(4) 3.493 2_767
H(37) C(19) 3.084 1_565
H(37) C(26) 3.262 .
H(37) C(26) 3.379 2_767
H(37) C(27) 3.301 .
H(37) C(35) 2.672 .
H(37) C(36) 2.058 .
H(37) C(38) 2.013 .
H(37) C(39) 2.669 .
H(37) C(50) 2.551 .
H(37) H(19) 2.534 1_565
H(37) H(35) 2.510 .
H(37) H(47) 3.525 2_767
H(37) H(50A) 1.795 .
H(37) H(50B) 3.185 .
H(37) H(50C) 3.179 .
H(42) N(4) 3.175 .
H(42) C(8) 3.071 1_556
H(42) C(26) 3.491 2_667
H(42) C(33) 3.382 2_767
H(42) C(37) 3.505 2_667
H(42) C(38) 3.405 2_667
H(42) C(40) 2.894 .
H(42) C(41) 2.075 .
H(42) C(43) 2.129 .
H(42) C(44) 2.963 .
H(42) C(48) 3.217 .
H(42) C(49) 2.854 .
H(42) H(8) 2.431 1_556
H(42) H(33) 3.162 2_767
H(42) H(44) 2.927 .
H(42) H(49A) 2.104 .
H(42) H(49B) 3.498 .
H(42) H(49C) 3.460 .
H(44) C(10) 3.336 1_556
H(44) C(18) 3.388 2_657
H(44) C(19) 3.578 2_657
H(44) C(23) 3.424 2_657
H(44) C(42) 2.874 .
H(44) C(43) 2.053 .
H(44) C(45) 2.028 .
H(44) C(46) 3.277 .
H(44) C(48) 3.290 .
H(44) H(8) 2.959 1_556
H(44) H(10) 2.412 1_556
H(44) H(42) 2.927 .
H(44) H(45) 2.324 .
H(44) H(50C) 3.594 2_667
H(45) C(20) 3.507 2_657
H(45) C(21) 2.935 2_657
H(45) C(22) 3.122 2_657
H(45) C(30) 3.265 2_757
H(45) C(31) 3.416 2_757
H(45) C(43) 3.261 .
H(45) C(44) 2.022 .
H(45) C(46) 2.048 .
H(45) C(47) 3.287 .
H(45) H(21) 2.982 2_657
H(45) H(22) 3.301 2_657
H(45) H(30) 2.827 2_757
H(45) H(31) 3.103 2_757
H(45) H(44) 2.324 .
H(45) H(46) 2.340 .
H(45) H(49C) 3.274 1_545
H(45) H(50C) 3.512 2_667
H(46) C(28) 3.578 2_757
H(46) C(30) 3.325 2_757
H(46) C(44) 3.268 .
H(46) C(45) 2.046 .
H(46) C(47) 2.033 .
H(46) C(48) 3.238 .
H(46) C(50) 3.312 1_545
H(46) H(19) 3.459 2_757
H(46) H(20) 3.360 2_757
H(46) H(28) 3.017 2_757
H(46) H(30) 2.753 2_757
H(46) H(45) 2.340 .
H(46) H(47) 2.351 .
H(46) H(49C) 3.063 1_545
H(46) H(50B) 2.466 1_545
H(46) H(50C) 3.354 1_545
H(46) H(50C) 3.575 2_667
H(47) N(3) 2.413 .
H(47) N(4) 2.819 .
H(47) C(26) 3.034 .
H(47) C(27) 3.534 .
H(47) C(43) 3.320 .
H(47) C(45) 3.300 .
H(47) C(46) 2.052 .
H(47) C(48) 2.051 .
H(47) H(19) 3.348 2_757
H(47) H(28) 3.331 .
H(47) H(37) 3.525 2_767
H(47) H(46) 2.351 .
H(47) H(49B) 2.786 2_667
H(47) H(50A) 3.424 2_767
H(49A) N(3) 3.171 2_667
H(49A) C(26) 3.502 2_667
H(49A) C(27) 3.578 2_667
H(49A) C(33) 3.511 2_767
H(49A) C(39) 3.310 .
H(49A) C(40) 2.055 .
H(49A) C(41) 2.494 .
H(49A) C(42) 2.530 .
H(49A) H(21) 2.756 2_667
H(49A) H(42) 2.104 .
H(49A) H(49B) 1.600 .
H(49A) H(49C) 1.600 .
H(49B) N(3) 3.001 2_667
H(49B) N(4) 3.372 2_667
H(49B) C(26) 3.415 2_667
H(49B) C(39) 2.797 .
H(49B) C(40) 2.055 .
H(49B) C(41) 3.142 .
H(49B) C(47) 2.939 2_667
H(49B) C(48) 3.138 2_667
H(49B) C(50) 2.994 .
H(49B) H(21) 3.009 2_667
H(49B) H(42) 3.498 .
H(49B) H(47) 2.786 2_667
H(49B) H(49A) 1.600 .
H(49B) H(49C) 1.600 .
H(49B) H(50B) 3.084 .
H(49B) H(50C) 2.631 .
H(49C) C(28) 3.358 2_767
H(49C) C(29) 2.814 2_767
H(49C) C(30) 2.861 2_767
H(49C) C(31) 3.218 2_767
H(49C) C(32) 3.535 2_767
H(49C) C(33) 3.534 2_767
H(49C) C(34) 3.204 2_767
H(49C) C(39) 2.801 .
H(49C) C(40) 2.055 .
H(49C) C(41) 3.124 .
H(49C) C(50) 2.993 .
H(49C) H(21) 2.962 2_667
H(49C) H(30) 3.228 2_767
H(49C) H(42) 3.460 .
H(49C) H(45) 3.274 1_565
H(49C) H(46) 3.063 1_565
H(49C) H(49A) 1.600 .
H(49C) H(49B) 1.600 .
H(49C) H(50B) 2.632 .
H(49C) H(50C) 3.076 .
H(50A) N(3) 3.572 2_767
H(50A) C(19) 3.300 1_565
H(50A) C(20) 3.237 1_565
H(50A) C(37) 2.408 .
H(50A) C(38) 2.528 .
H(50A) C(39) 2.051 .
H(50A) C(40) 3.302 .
H(50A) C(44) 3.564 2_667
H(50A) H(19) 3.037 1_565
H(50A) H(20) 2.896 1_565
H(50A) H(37) 1.795 .
H(50A) H(47) 3.424 2_767
H(50A) H(50B) 1.600 .
H(50A) H(50C) 1.600 .
H(50B) N(3) 3.511 2_767
H(50B) C(27) 3.304 2_767
H(50B) C(28) 2.891 2_767
H(50B) C(29) 3.510 2_767
H(50B) C(37) 3.573 .
H(50B) C(38) 3.165 .
H(50B) C(39) 2.051 .
H(50B) C(40) 2.783 .
H(50B) C(46) 3.336 1_565
H(50B) C(49) 2.991 .
H(50B) H(28) 2.726 2_767
H(50B) H(37) 3.185 .
H(50B) H(46) 2.466 1_565
H(50B) H(49B) 3.084 .
H(50B) H(49C) 2.632 .
H(50B) H(50A) 1.600 .
H(50B) H(50C) 1.600 .
H(50C) C(37) 3.558 .
H(50C) C(38) 3.161 .
H(50C) C(39) 2.051 .
H(50C) C(40) 2.787 .
H(50C) C(43) 3.199 2_667
H(50C) C(44) 3.094 2_667
H(50C) C(45) 3.031 2_667
H(50C) C(46) 3.072 2_667
H(50C) C(47) 3.173 2_667
H(50C) C(48) 3.215 2_667
H(50C) C(49) 2.988 .
H(50C) H(20) 3.563 1_565
H(50C) H(37) 3.179 .
H(50C) H(44) 3.594 2_667
H(50C) H(45) 3.512 2_667
H(50C) H(46) 3.354 1_565
H(50C) H(46) 3.575 2_667
H(50C) H(49B) 2.631 .
H(50C) H(49C) 3.076 .
H(50C) H(50A) 1.600 .
H(50C) H(50B) 1.600 .
H(5) N(1) 3.496 2_666
H(5) C(2) 3.437 2_666
H(5) C(3) 2.658 .
H(5) C(3) 3.077 2_666
H(5) C(4) 2.069 .
H(5) C(6) 2.014 .
H(5) C(7) 3.279 .
H(5) C(9) 3.327 .
H(5) C(24) 3.082 1_465
H(5) H(3) 2.483 .
H(5) H(3) 2.787 2_666
H(5) H(6) 2.306 .
H(5) H(24A) 3.399 1_465
H(5) H(24B) 2.499 1_465
H(5) H(24C) 2.914 1_465
H(5) H(24C) 3.290 2_656
H(5) H(25B) 3.450 2_656
H(5) H(32) 3.529 2_766

loop_
_geom_torsion_atom_site_label_1
_geom_torsion_atom_site_label_2
_geom_torsion_atom_site_label_3
_geom_torsion_atom_site_label_4
_geom_torsion
C(1) N(1) C(2) C(3) -177.78(19)
C(1) N(1) C(2) C(11) 1.7(2)
C(2) N(1) C(1) N(2) 179.69(17)
C(2) N(1) C(1) C(13) -0.1(2)
C(1) N(2) C(16) C(15) -2.1(2)
C(1) N(2) C(16) C(17) 178.14(19)
C(16) N(2) C(1) N(1) -177.93(18)
C(16) N(2) C(1) C(13) 1.9(2)
C(1) N(2) C(23) C(18) -177.98(19)
C(1) N(2) C(23) C(22) 0.3(3)
C(23) N(2) C(1) N(1) 0.2(3)
C(23) N(2) C(1) C(13) -179.95(15)
C(16) N(2) C(23) C(18) 0.4(2)
C(16) N(2) C(23) C(22) 178.7(2)
C(23) N(2) C(16) C(15) 179.37(18)
C(23) N(2) C(16) C(17) -0.4(2)
C(26) N(3) C(27) C(28) -178.71(18)
C(26) N(3) C(27) C(36) 1.9(2)
C(27) N(3) C(26) N(4) -178.57(17)
C(27) N(3) C(26) C(38) 1.4(3)
C(26) N(4) C(41) C(40) -4.8(3)
C(26) N(4) C(41) C(42) 177.69(19)
C(41) N(4) C(26) N(3) -173.69(18)
C(41) N(4) C(26) C(38) 6.3(2)
C(26) N(4) C(48) C(43) -177.8(2)
C(26) N(4) C(48) C(47) 2.6(3)
C(48) N(4) C(26) N(3) 5.2(3)
C(48) N(4) C(26) C(38) -174.77(19)
C(41) N(4) C(48) C(43) 1.2(2)
C(41) N(4) C(48) C(47) -178.4(2)
C(48) N(4) C(41) C(40) 176.11(19)
C(48) N(4) C(41) C(42) -1.4(2)
N(1) C(1) C(13) C(12) -1.3(3)
N(1) C(1) C(13) C(14) 179.33(19)
N(2) C(1) C(13) C(12) 178.87(18)
N(2) C(1) C(13) C(14) -0.5(2)
N(1) C(2) C(3) C(4) -179.78(19)
N(1) C(2) C(11) C(10) 178.67(19)
N(1) C(2) C(11) C(12) -1.8(2)
C(3) C(2) C(11) C(10) -1.8(3)
C(3) C(2) C(11) C(12) 177.70(19)
C(11) C(2) C(3) C(4) 0.7(3)
C(2) C(3) C(4) C(5) -177.9(2)
C(2) C(3) C(4) C(9) 0.6(3)
C(3) C(4) C(5) C(6) 178.0(2)
C(3) C(4) C(9) C(8) 179.96(14)
C(3) C(4) C(9) C(10) -0.8(3)
C(5) C(4) C(9) C(8) -1.5(3)
C(5) C(4) C(9) C(10) 177.8(2)
C(9) C(4) C(5) C(6) -0.6(3)
C(4) C(5) C(6) C(7) 1.4(3)
C(5) C(6) C(7) C(8) -0.1(3)
C(6) C(7) C(8) C(9) -2.0(3)
C(7) C(8) C(9) C(4) 2.8(3)
C(7) C(8) C(9) C(10) -176.5(2)
C(4) C(9) C(10) C(11) -0.4(3)
C(8) C(9) C(10) C(11) 178.9(2)
C(9) C(10) C(11) C(2) 1.7(3)
C(9) C(10) C(11) C(12) -177.8(2)
C(2) C(11) C(12) C(13) 0.3(3)
C(10) C(11) C(12) C(13) 179.8(2)
C(11) C(12) C(13) C(1) 1.2(2)
C(11) C(12) C(13) C(14) -179.49(19)
C(1) C(13) C(14) C(15) -0.7(3)
C(1) C(13) C(14) C(25) 178.88(19)
C(12) C(13) C(14) C(15) 179.96(15)
C(12) C(13) C(14) C(25) -0.4(3)
C(13) C(14) C(15) C(16) 0.6(3)
C(13) C(14) C(15) C(24) 179.72(19)
C(25) C(14) C(15) C(16) -179.0(2)
C(25) C(14) C(15) C(24) 0.1(2)
C(14) C(15) C(16) N(2) 0.8(3)
C(14) C(15) C(16) C(17) -179.5(2)
C(24) C(15) C(16) N(2) -178.40(18)
C(24) C(15) C(16) C(17) 1.3(3)
N(2) C(16) C(17) C(18) 0.2(2)
C(15) C(16) C(17) C(18) -179.5(2)
C(16) C(17) C(18) C(19) -178.8(2)
C(16) C(17) C(18) C(23) 0.03(19)
C(17) C(18) C(19) C(20) 179.6(2)
C(17) C(18) C(23) N(2) -0.3(2)
C(17) C(18) C(23) C(22) -178.8(2)
C(19) C(18) C(23) N(2) 178.80(19)
C(19) C(18) C(23) C(22) 0.3(3)
C(23) C(18) C(19) C(20) 0.9(3)
C(18) C(19) C(20) C(21) -1.4(3)
C(19) C(20) C(21) C(22) 0.7(3)
C(20) C(21) C(22) C(23) 0.4(3)
C(21) C(22) C(23) N(2) -179.0(2)
C(21) C(22) C(23) C(18) -0.9(3)
N(3) C(26) C(38) C(37) -3.3(3)
N(3) C(26) C(38) C(39) 176.3(2)
N(4) C(26) C(38) C(37) 176.69(18)
N(4) C(26) C(38) C(39) -3.8(2)
N(3) C(27) C(28) C(29) -177.56(18)
N(3) C(27) C(36) C(35) 175.98(18)
N(3) C(27) C(36) C(37) -3.1(2)
C(28) C(27) C(36) C(35) -3.4(2)
C(28) C(27) C(36) C(37) 177.50(19)
C(36) C(27) C(28) C(29) 1.8(3)
C(27) C(28) C(29) C(30) -179.76(19)
C(27) C(28) C(29) C(34) 0.8(3)
C(28) C(29) C(30) C(31) -177.0(2)
C(28) C(29) C(34) C(33) 177.24(19)
C(28) C(29) C(34) C(35) -2.0(3)
C(30) C(29) C(34) C(33) -2.2(2)
C(30) C(29) C(34) C(35) 178.62(19)
C(34) C(29) C(30) C(31) 2.4(3)
C(29) C(30) C(31) C(32) -1.0(3)
C(30) C(31) C(32) C(33) -0.7(3)
C(31) C(32) C(33) C(34) 0.9(3)
C(32) C(33) C(34) C(29) 0.6(3)
C(32) C(33) C(34) C(35) 179.8(2)
C(29) C(34) C(35) C(36) 0.4(3)
C(33) C(34) C(35) C(36) -178.80(19)
C(34) C(35) C(36) C(27) 2.3(3)
C(34) C(35) C(36) C(37) -178.7(2)
C(27) C(36) C(37) C(38) 1.1(3)
C(35) C(36) C(37) C(38) -178.0(2)
C(36) C(37) C(38) C(26) 1.8(3)
C(36) C(37) C(38) C(39) -177.71(19)
C(26) C(38) C(39) C(40) -0.4(3)
C(26) C(38) C(39) C(50) 179.63(19)
C(37) C(38) C(39) C(40) 179.1(2)
C(37) C(38) C(39) C(50) -0.9(3)
C(38) C(39) C(40) C(41) 2.2(3)
C(38) C(39) C(40) C(49) -179.11(19)
C(50) C(39) C(40) C(41) -177.9(2)
C(50) C(39) C(40) C(49) 0.8(3)
C(39) C(40) C(41) N(4) 0.3(3)
C(39) C(40) C(41) C(42) 177.1(2)
C(49) C(40) C(41) N(4) -178.55(18)
C(49) C(40) C(41) C(42) -1.7(3)
N(4) C(41) C(42) C(43) 1.0(2)
C(40) C(41) C(42) C(43) -176.1(2)
C(41) C(42) C(43) C(44) 179.2(2)
C(41) C(42) C(43) C(48) -0.3(2)
C(42) C(43) C(44) C(45) -178.2(2)
C(42) C(43) C(48) N(4) -0.6(2)
C(42) C(43) C(48) C(47) 179.0(2)
C(44) C(43) C(48) N(4) 179.9(2)
C(44) C(43) C(48) C(47) -0.5(3)
C(48) C(43) C(44) C(45) 1.2(3)
C(43) C(44) C(45) C(46) -0.8(3)
C(44) C(45) C(46) C(47) -0.5(3)
C(45) C(46) C(47) C(48) 1.2(3)
C(46) C(47) C(48) N(4) 178.8(2)
C(46) C(47) C(48) C(43) -0.7(3)
